data_4304250
loop_
_publ_author_name
'Michael Veith'
'Kroum Valtchev'
'Volker Huch'

_publ_section_title
;
Tetraalkoxyaluminates of Nickel(II), Copper(II), and Copper(I)
;
_journal_name_full 'Inorganic Chemistry'
_journal_page_first 1204
_journal_page_last 1217
_journal_paper_doi 10.1021/ic701729y
_journal_volume 47
_journal_year 2008
_chemical_formula_sum 'C30 H70 Al2 Cu2 O10'
_chemical_formula_weight 771.90
_chemical_name_systematic
; 
 ? 
;
_space_group_IT_number 14
_symmetry_cell_setting monoclinic
_symmetry_space_group_name_Hall '-P 2yn'
_symmetry_space_group_name_H-M 'P 1 21/n 1'
_atom_sites_solution_hydrogens geom
_atom_sites_solution_primary direct
_atom_sites_solution_secondary difmap
_audit_creation_method SHELXL-97
_cell_angle_alpha 90.00
_cell_angle_beta 93.36(3)
_cell_angle_gamma 90.00
_cell_formula_units_Z 2
_cell_length_a 10.178(2)
_cell_length_b 16.774(3)
_cell_length_c 12.956(3)
_cell_measurement_temperature 293(2)
_cell_volume 2208.1(8)
_computing_structure_refinement 'SHELXL-97 (Sheldrick, 1997)'
_computing_structure_solution 'SHELXS-97 (Sheldrick, 1990)'
_diffrn_ambient_temperature 293(2)
_diffrn_measured_fraction_theta_full 0.950
_diffrn_measured_fraction_theta_max 0.950
_diffrn_measurement_device_type 'Stoe IPDS'
_diffrn_measurement_method 'Image Plate'
_diffrn_radiation_monochromator graphite
_diffrn_radiation_source 'fine-focus sealed tube'
_diffrn_radiation_type MoK\a
_diffrn_radiation_wavelength 0.71073
_diffrn_reflns_av_R_equivalents 0.0485
_diffrn_reflns_av_sigmaI/netI 0.0437
_diffrn_reflns_limit_h_max 11
_diffrn_reflns_limit_h_min -11
_diffrn_reflns_limit_k_max 19
_diffrn_reflns_limit_k_min -19
_diffrn_reflns_limit_l_max 14
_diffrn_reflns_limit_l_min -14
_diffrn_reflns_number 13309
_diffrn_reflns_theta_full 24.02
_diffrn_reflns_theta_max 24.02
_diffrn_reflns_theta_min 2.43
_exptl_absorpt_coefficient_mu 1.044
_exptl_absorpt_correction_T_max 0.7893
_exptl_absorpt_correction_T_min 0.7066
_exptl_absorpt_correction_type numerical
_exptl_crystal_colour blue
_exptl_crystal_density_diffrn 1.161
_exptl_crystal_density_method 'not measured'
_exptl_crystal_description 'transparent blocks'
_exptl_crystal_F_000 828
_exptl_crystal_size_max 0.60
_exptl_crystal_size_mid 0.19
_exptl_crystal_size_min 0.12
_refine_diff_density_max 0.390
_refine_diff_density_min -0.326
_refine_diff_density_rms 0.052
_refine_ls_extinction_method none
_refine_ls_goodness_of_fit_ref 0.997
_refine_ls_hydrogen_treatment mixed
_refine_ls_matrix_type full
_refine_ls_number_parameters 218
_refine_ls_number_reflns 3311
_refine_ls_number_restraints 0
_refine_ls_restrained_S_all 0.997
_refine_ls_R_factor_all 0.0743
_refine_ls_R_factor_gt 0.0471
_refine_ls_shift/su_max 0.072
_refine_ls_shift/su_mean 0.008
_refine_ls_structure_factor_coef Fsqd
_refine_ls_weighting_details 'calc w=1/[\s^2^(Fo^2^)+(0.0840P)^2^+0.0000P] where P=(Fo^2^+2Fc^2^)/3'
_refine_ls_weighting_scheme calc
_refine_ls_wR_factor_gt 0.1234
_refine_ls_wR_factor_ref 0.1345
_reflns_number_gt 2233
_reflns_number_total 3311
_reflns_threshold_expression >2sigma(I)
_cod_data_source_file ic701729y-file003_04.cif
_cod_data_source_block comp_9
_cod_database_code 4304250

loop_
_symmetry_equiv_pos_as_xyz
'x, y, z'
'-x+1/2, y+1/2, -z+1/2'
'-x, -y, -z'
'x-1/2, -y-1/2, z-1/2'

loop_
_atom_site_label
_atom_site_type_symbol
_atom_site_fract_x
_atom_site_fract_y
_atom_site_fract_z
_atom_site_U_iso_or_equiv
_atom_site_adp_type
_atom_site_occupancy
_atom_site_symmetry_multiplicity
_atom_site_calc_flag
_atom_site_refinement_flags
_atom_site_disorder_assembly
_atom_site_disorder_group
Cu Cu 0.02815(5) 0.43784(3) 0.92684(3) 0.0598(2) Uani 1 1 d . . .
Al Al 0.08156(14) 0.31804(8) 0.77945(10) 0.0736(4) Uani 1 1 d . . .
O1 O 0.1025(3) 0.53645(15) 0.97730(19) 0.0636(7) Uani 1 1 d . . .
O2 O -0.0605(3) 0.36275(17) 0.83111(19) 0.0681(7) Uani 1 1 d . . .
O3 O 0.1739(3) 0.38361(16) 0.8657(2) 0.0714(8) Uani 1 1 d . . .
O4 O 0.0997(4) 0.2198(2) 0.8032(4) 0.1227(14) Uani 1 1 d . . .
O5 O 0.0988(5) 0.3318(4) 0.6529(3) 0.1513(19) Uani 1 1 d . . .
C1 C 0.1477(6) 0.5949(3) 0.9045(4) 0.0962(16) Uani 1 1 d . . .
H1 H 0.1798 0.5591 0.8518 0.115 Uiso 1 1 calc R A 1
C2A C 0.2626(15) 0.6307(9) 0.9369(9) 0.212(9) Uani 0.757(15) 1 d P B 1
H2A1 H 0.3190 0.5925 0.9726 0.318 Uiso 0.757(15) 1 calc PR B 1
H2A2 H 0.2448 0.6738 0.9827 0.318 Uiso 0.757(15) 1 calc PR B 1
H2A3 H 0.3053 0.6510 0.8782 0.318 Uiso 0.757(15) 1 calc PR B 1
C3A C 0.0333(11) 0.6306(7) 0.8451(9) 0.155(7) Uani 0.757(15) 1 d P B 1
H3A1 H -0.0330 0.5906 0.8318 0.232 Uiso 0.757(15) 1 calc PR B 1
H3A2 H 0.0610 0.6511 0.7807 0.232 Uiso 0.757(15) 1 calc PR B 1
H3A3 H -0.0022 0.6732 0.8845 0.232 Uiso 0.757(15) 1 calc PR B 1
C2B C 0.113(4) 0.5790(14) 0.7911(16) 0.139(15) Uani 0.243(15) 1 d P B 2
H2B1 H 0.1479 0.5282 0.7723 0.208 Uiso 0.243(15) 1 calc PR B 2
H2B2 H 0.1500 0.6201 0.7501 0.208 Uiso 0.243(15) 1 calc PR B 2
H2B3 H 0.0190 0.5787 0.7789 0.208 Uiso 0.243(15) 1 calc PR B 2
C3B C 0.094(4) 0.6812(13) 0.9288(18) 0.136(17) Uani 0.243(15) 1 d P B 2
H3B1 H 0.1091 0.6923 1.0012 0.204 Uiso 0.243(15) 1 calc PR B 2
H3B2 H 0.0015 0.6836 0.9103 0.204 Uiso 0.243(15) 1 calc PR B 2
H3B3 H 0.1393 0.7200 0.8895 0.204 Uiso 0.243(15) 1 calc PR B 2
C4 C -0.1960(5) 0.3664(4) 0.7946(4) 0.1013(18) Uani 1 1 d . . .
H4 H -0.2489 0.3686 0.8553 0.122 Uiso 1 1 calc R . .
C5 C -0.2356(6) 0.2938(4) 0.7358(5) 0.125(2) Uani 1 1 d . . .
H5A H -0.2190 0.2477 0.7784 0.187 Uiso 1 1 calc R . .
H5B H -0.1858 0.2900 0.6753 0.187 Uiso 1 1 calc R . .
H5C H -0.3277 0.2965 0.7155 0.187 Uiso 1 1 calc R . .
C6 C -0.2199(9) 0.4410(4) 0.7356(8) 0.182(4) Uani 1 1 d . . .
H6A H -0.1935 0.4858 0.7782 0.272 Uiso 1 1 calc R . .
H6B H -0.3119 0.4454 0.7154 0.272 Uiso 1 1 calc R . .
H6C H -0.1699 0.4404 0.6751 0.272 Uiso 1 1 calc R . .
C7 C 0.3094(6) 0.3880(4) 0.8986(5) 0.118(2) Uani 1 1 d . . .
H7 H 0.3335 0.4439 0.8883 0.141 Uiso 1 1 calc R . .
C8 C 0.3929(7) 0.3430(6) 0.8315(6) 0.184(4) Uani 1 1 d . . .
H8A H 0.3731 0.3582 0.7609 0.276 Uiso 1 1 calc R . .
H8B H 0.3768 0.2870 0.8393 0.276 Uiso 1 1 calc R . .
H8C H 0.4837 0.3542 0.8502 0.276 Uiso 1 1 calc R . .
C9 C 0.3270(7) 0.3754(6) 1.0118(6) 0.176(4) Uani 1 1 d . . .
H9A H 0.2677 0.4094 1.0464 0.264 Uiso 1 1 calc R . .
H9B H 0.4160 0.3879 1.0349 0.264 Uiso 1 1 calc R . .
H9C H 0.3087 0.3207 1.0276 0.264 Uiso 1 1 calc R . .
C10 C 0.0553(10) 0.1628(5) 0.8665(6) 0.160(3) Uani 1 1 d . . .
H10 H -0.0253 0.1879 0.8888 0.192 Uiso 1 1 calc R . .
C11 C 0.0018(11) 0.0948(4) 0.8108(7) 0.199(4) Uani 1 1 d . . .
H11A H -0.0479 0.1125 0.7498 0.299 Uiso 1 1 calc R . .
H11B H -0.0547 0.0656 0.8541 0.299 Uiso 1 1 calc R . .
H11C H 0.0723 0.0609 0.7915 0.299 Uiso 1 1 calc R . .
C12 C 0.1206(15) 0.1503(8) 0.9576(9) 0.289(8) Uani 1 1 d . . .
H12A H 0.1455 0.2006 0.9882 0.433 Uiso 1 1 calc R . .
H12B H 0.1982 0.1194 0.9474 0.433 Uiso 1 1 calc R . .
H12C H 0.0652 0.1221 1.0026 0.433 Uiso 1 1 calc R . .
C13 C 0.1284(12) 0.3687(7) 0.5731(7) 0.198(4) Uani 1 1 d . . .
H13 H 0.0600 0.4087 0.5831 0.238 Uiso 1 1 calc R . .
C14 C 0.0710(14) 0.3488(8) 0.4750(7) 0.262(7) Uani 1 1 d . . .
H14A H -0.0017 0.3133 0.4828 0.393 Uiso 1 1 calc R . .
H14B H 0.1353 0.3231 0.4350 0.393 Uiso 1 1 calc R . .
H14C H 0.0403 0.3963 0.4401 0.393 Uiso 1 1 calc R . .
C15 C 0.222(2) 0.4265(11) 0.5694(12) 0.406(15) Uani 1 1 d . . .
H15A H 0.2576 0.4377 0.6381 0.609 Uiso 1 1 calc R . .
H15B H 0.1832 0.4741 0.5397 0.609 Uiso 1 1 calc R . .
H15C H 0.2912 0.4086 0.5278 0.609 Uiso 1 1 calc R . .

loop_
_atom_site_aniso_label
_atom_site_aniso_U_11
_atom_site_aniso_U_22
_atom_site_aniso_U_33
_atom_site_aniso_U_23
_atom_site_aniso_U_13
_atom_site_aniso_U_12
Cu 0.0595(4) 0.0607(3) 0.0596(3) 0.0001(2) 0.0081(2) -0.0004(2)
Al 0.0699(10) 0.0798(9) 0.0720(8) -0.0112(7) 0.0128(6) -0.0011(7)
O1 0.0653(18) 0.0620(16) 0.0652(15) 0.0015(12) 0.0184(13) -0.0116(13)
O2 0.055(2) 0.0876(19) 0.0617(15) -0.0124(13) -0.0006(13) 0.0030(14)
O3 0.051(2) 0.0707(18) 0.092(2) -0.0115(14) 0.0050(15) 0.0026(13)
O4 0.124(3) 0.071(2) 0.174(4) -0.015(2) 0.020(3) 0.004(2)
O5 0.141(4) 0.243(6) 0.073(2) 0.004(3) 0.035(2) -0.023(4)
C1 0.099(4) 0.091(3) 0.101(4) 0.028(3) 0.026(3) -0.007(3)
C2A 0.204(16) 0.241(15) 0.188(11) 0.091(10) -0.017(9) -0.165(14)
C3A 0.148(10) 0.153(12) 0.160(12) 0.100(11) -0.009(8) -0.007(8)
C2B 0.29(4) 0.072(15) 0.064(13) 0.030(10) 0.056(19) 0.03(2)
C3B 0.27(5) 0.062(14) 0.078(15) 0.002(11) 0.03(2) -0.055(19)
C4 0.062(4) 0.156(5) 0.085(3) -0.030(3) -0.002(3) 0.009(3)
C5 0.097(5) 0.149(6) 0.125(5) -0.025(4) -0.026(4) -0.023(4)
C6 0.162(8) 0.131(6) 0.239(9) -0.036(6) -0.100(7) 0.056(5)
C7 0.070(4) 0.140(5) 0.143(5) -0.041(4) 0.005(4) 0.005(4)
C8 0.075(5) 0.316(12) 0.161(7) -0.036(7) 0.013(5) 0.061(6)
C9 0.102(6) 0.293(12) 0.129(6) -0.027(6) -0.031(4) 0.069(6)
C10 0.231(10) 0.122(6) 0.123(6) 0.012(5) -0.029(6) -0.043(6)
C11 0.263(11) 0.114(5) 0.214(9) -0.034(6) -0.038(8) -0.059(7)
C12 0.39(2) 0.280(15) 0.182(9) 0.045(9) -0.139(12) -0.099(13)
C13 0.239(12) 0.220(10) 0.135(7) 0.058(7) -0.003(7) -0.076(9)
C14 0.343(16) 0.341(17) 0.096(6) 0.004(8) -0.030(8) -0.078(13)
C15 0.48(3) 0.44(3) 0.290(18) 0.100(18) -0.024(19) -0.31(3)

loop_
_atom_type_symbol
_atom_type_description
_atom_type_scat_dispersion_real
_atom_type_scat_dispersion_imag
_atom_type_scat_source
C C 0.0033 0.0016 'International Tables Vol C Tables 4.2.6.8 and 6.1.1.4'
H H 0.0000 0.0000 'International Tables Vol C Tables 4.2.6.8 and 6.1.1.4'
O O 0.0106 0.0060 'International Tables Vol C Tables 4.2.6.8 and 6.1.1.4'
Al Al 0.0645 0.0514 'International Tables Vol C Tables 4.2.6.8 and 6.1.1.4'
Cu Cu 0.3201 1.2651 'International Tables Vol C Tables 4.2.6.8 and 6.1.1.4'

loop_
_geom_angle_atom_site_label_1
_geom_angle_atom_site_label_2
_geom_angle_atom_site_label_3
_geom_angle
_geom_angle_site_symmetry_1
_geom_angle_site_symmetry_3
_geom_angle_publ_flag
O1 Cu O1 81.97(12) . 3_567 ?
O1 Cu O3 104.29(12) . . ?
O1 Cu O3 160.12(12) 3_567 . ?
O1 Cu O2 158.73(11) . . ?
O1 Cu O2 104.13(12) 3_567 . ?
O3 Cu O2 76.97(12) . . ?
O1 Cu Al 138.63(8) . . ?
O1 Cu Al 139.37(9) 3_567 . ?
O3 Cu Al 38.50(9) . . ?
O2 Cu Al 38.48(9) . . ?
O1 Cu Cu 41.03(8) . 3_567 ?
O1 Cu Cu 40.95(8) 3_567 3_567 ?
O3 Cu Cu 141.88(9) . 3_567 ?
O2 Cu Cu 141.13(9) . 3_567 ?
Al Cu Cu 178.72(4) . 3_567 ?
O5 Al O4 107.3(3) . . ?
O5 Al O2 116.2(2) . . ?
O4 Al O2 115.04(19) . . ?
O5 Al O3 116.4(2) . . ?
O4 Al O3 116.0(2) . . ?
O2 Al O3 85.14(13) . . ?
O5 Al Cu 126.5(2) . . ?
O4 Al Cu 126.24(17) . . ?
O2 Al Cu 42.63(9) . . ?
O3 Al Cu 42.51(9) . . ?
C1 O1 Cu 119.6(3) . . ?
C1 O1 Cu 121.7(3) . 3_567 ?
Cu O1 Cu 98.03(12) . 3_567 ?
C4 O2 Al 132.5(3) . . ?
C4 O2 Cu 125.6(3) . . ?
Al O2 Cu 98.89(14) . . ?
C7 O3 Al 133.0(3) . . ?
C7 O3 Cu 127.1(3) . . ?
Al O3 Cu 98.99(14) . . ?
C10 O4 Al 139.8(5) . . ?
C13 O5 Al 156.5(7) . . ?
C2A C1 O1 113.4(6) . . ?
C2A C1 C3A 128.1(8) . . ?
O1 C1 C3A 109.9(5) . . ?
C2A C1 C2B 121.7(16) . . ?
O1 C1 C2B 116.5(11) . . ?
C3A C1 C2B 55.7(13) . . ?
C2A C1 C3B 80.5(14) . . ?
O1 C1 C3B 111.2(10) . . ?
C3A C1 C3B 57.7(13) . . ?
C2B C1 C3B 106.8(15) . . ?
O2 C4 C6 109.4(6) . . ?
O2 C4 C5 111.3(5) . . ?
C6 C4 C5 113.5(5) . . ?
O3 C7 C8 112.5(5) . . ?
O3 C7 C9 110.4(6) . . ?
C8 C7 C9 118.3(7) . . ?
C12 C10 O4 118.6(9) . . ?
C12 C10 C11 118.3(9) . . ?
O4 C10 C11 112.7(7) . . ?
O5 C13 C15 125.5(12) . . ?
O5 C13 C14 121.3(10) . . ?
C15 C13 C14 113.1(11) . . ?

loop_
_geom_bond_atom_site_label_1
_geom_bond_atom_site_label_2
_geom_bond_distance
_geom_bond_site_symmetry_2
_geom_bond_publ_flag
Cu O1 1.918(3) . ?
Cu O1 1.921(3) 3_567 ?
Cu O3 1.947(3) . ?
Cu O2 1.951(3) . ?
Cu Al 2.8464(14) . ?
Cu Cu 2.8979(10) 3_567 ?
Al O5 1.675(4) . ?
Al O4 1.685(4) . ?
Al O2 1.793(3) . ?
Al O3 1.794(3) . ?
O1 C1 1.454(5) . ?
O1 Cu 1.921(3) 3_567 ?
O2 C4 1.433(6) . ?
O3 C7 1.422(6) . ?
O4 C10 1.355(8) . ?
O5 C13 1.257(8) . ?
C1 C2A 1.359(11) . ?
C1 C3A 1.484(10) . ?
C1 C2B 1.52(2) . ?
C1 C3B 1.59(3) . ?
C4 C6 1.479(10) . ?
C4 C5 1.479(8) . ?
C7 C8 1.461(8) . ?
C7 C9 1.483(9) . ?
C10 C12 1.336(11) . ?
C10 C11 1.439(9) . ?
C13 C15 1.362(14) . ?
C13 C14 1.408(12) . ?
